data_7239198
loop_
_publ_author_name
'Jia, Hong-Li'
'Li, Guang-Hua'
'Ding, Hong'
'Gao, Zhong-Min'
'Zeng, Guang'
'Yu, Jie-Hui'
'Xu, Ji-Qing'

_publ_section_title
;
 New halo(pseudohalo)cadmates templated by protonatated
 N-heterocyclic/diamine molecules
;
_journal_issue 37
_journal_name_full 'RSC Advances'
_journal_page_first 16416
_journal_paper_doi 10.1039/c3ra43421d
_journal_volume 3
_journal_year 2013
_chemical_formula_sum 'C12 H18 Br0 Cd Cl0 N6 O2 S0 Se4'
_chemical_formula_weight 706.56
_space_group_IT_number 15
_space_group_name_Hall '-C 2yc'
_space_group_name_H-M_alt 'C 1 2/c 1'
_symmetry_cell_setting monoclinic
_symmetry_space_group_name_H-M 'C 1 2/c 1'
_atom_sites_solution_hydrogens geom
_atom_sites_solution_primary direct
_atom_sites_solution_secondary difmap
_audit_creation_method SHELXL-97
_cell_angle_alpha 90.00
_cell_angle_beta 102.636(4)
_cell_angle_gamma 90.00
_cell_formula_units_Z 4
_cell_length_a 24.0628(16)
_cell_length_b 4.7489(3)
_cell_length_c 19.1950(13)
_cell_measurement_temperature 293(2)
_cell_volume 2140.3(2)
_computing_cell_refinement Process-auto
_computing_data_collection Process-auto
_computing_data_reduction Process-auto
_computing_structure_refinement 'SHELXL-97 (Sheldrick, 1997)'
_computing_structure_solution 'SHELXS-97 (Sheldrick, 1990)'
_diffrn_ambient_temperature 293(2)
_diffrn_detector_area_resol_mean 10.0
_diffrn_measured_fraction_theta_full 0.997
_diffrn_measured_fraction_theta_max 0.997
_diffrn_measurement_device_type 'Rigaku RAXIS-RAPID'
_diffrn_measurement_method omega-scan
_diffrn_radiation_monochromator graphite
_diffrn_radiation_source 'fine-focus sealed tube'
_diffrn_radiation_type MoK\a
_diffrn_radiation_wavelength 0.71073
_diffrn_reflns_av_R_equivalents 0.0749
_diffrn_reflns_av_sigmaI/netI 0.0431
_diffrn_reflns_limit_h_max 28
_diffrn_reflns_limit_h_min -22
_diffrn_reflns_limit_k_max 5
_diffrn_reflns_limit_k_min -5
_diffrn_reflns_limit_l_max 16
_diffrn_reflns_limit_l_min -22
_diffrn_reflns_number 5760
_diffrn_reflns_theta_full 25.03
_diffrn_reflns_theta_max 25.03
_diffrn_reflns_theta_min 1.73
_diffrn_standards_decay_% 0
_diffrn_standards_interval_count 0
_diffrn_standards_interval_time 0
_diffrn_standards_number 0
_exptl_absorpt_coefficient_mu 7.840
_exptl_absorpt_correction_T_max 0.457
_exptl_absorpt_correction_T_min 0.375
_exptl_absorpt_correction_type empirical
_exptl_absorpt_process_details Process-auto
_exptl_crystal_colour colorless
_exptl_crystal_density_diffrn 2.193
_exptl_crystal_density_method 'not measured'
_exptl_crystal_description needle
_exptl_crystal_F_000 1328
_exptl_crystal_size_max 0.13
_exptl_crystal_size_mid 0.11
_exptl_crystal_size_min 0.10
_refine_diff_density_max 0.921
_refine_diff_density_min -1.502
_refine_diff_density_rms 0.248
_refine_ls_extinction_method none
_refine_ls_goodness_of_fit_ref 1.160
_refine_ls_hydrogen_treatment mixed
_refine_ls_matrix_type full
_refine_ls_number_parameters 114
_refine_ls_number_reflns 1899
_refine_ls_number_restraints 0
_refine_ls_restrained_S_all 1.160
_refine_ls_R_factor_all 0.0525
_refine_ls_R_factor_gt 0.0481
_refine_ls_shift/su_max 0.001
_refine_ls_shift/su_mean 0.000
_refine_ls_structure_factor_coef Fsqd
_refine_ls_weighting_details 'calc w=1/[\s^2^(Fo^2^)+(0.0859P)^2^+4.1233P] where P=(Fo^2^+2Fc^2^)/3'
_refine_ls_weighting_scheme calc
_refine_ls_wR_factor_gt 0.1304
_refine_ls_wR_factor_ref 0.1344
_reflns_number_gt 1718
_reflns_number_total 1899
_reflns_threshold_expression >2sigma(I)
_cod_data_source_file c3ra43421d.txt
_cod_data_source_block 5
_cod_original_sg_symbol_H-M C2/c
_cod_database_code 7239198

loop_
_symmetry_equiv_pos_as_xyz
'x, y, z'
'-x, y, -z+1/2'
'x+1/2, y+1/2, z'
'-x+1/2, y+1/2, -z+1/2'
'-x, -y, -z'
'x, -y, z-1/2'
'-x+1/2, -y+1/2, -z'
'x+1/2, -y+1/2, z-1/2'

loop_
_atom_site_label
_atom_site_type_symbol
_atom_site_fract_x
_atom_site_fract_y
_atom_site_fract_z
_atom_site_U_iso_or_equiv
_atom_site_adp_type
_atom_site_occupancy
_atom_site_symmetry_multiplicity
_atom_site_calc_flag
_atom_site_refinement_flags
Cd1 Cd 1.0000 0.87600(14) 0.2500 0.0344(2) Uani 1 2 d S
Se1 Se 0.96312(3) 0.56007(14) 0.34675(3) 0.0375(2) Uani 1 1 d .
Se2 Se 1.08629(3) 1.18434(14) 0.31927(3) 0.0403(3) Uani 1 1 d .
C1 C 1.0173(3) 0.6616(16) 0.4251(4) 0.0456(17) Uani 1 1 d .
C2 C 1.1397(3) 0.9762(17) 0.2866(4) 0.0455(17) Uani 1 1 d .
C3 C 0.8338(3) 0.8875(15) 0.4575(4) 0.0469(16) Uani 1 1 d .
H3A H 0.8597 0.8139 0.4995 0.056 Uiso 1 1 calc R
H3B H 0.8145 0.7293 0.4306 0.056 Uiso 1 1 calc R
C4 C 0.7906(3) 1.0743(11) 0.4802(3) 0.0343(13) Uani 1 1 d .
C5 C 0.8056(3) 1.2530(15) 0.5387(4) 0.0402(14) Uani 1 1 d .
H5A H 0.8430 1.2551 0.5651 0.048 Uiso 1 1 calc R
C6 C 0.7660(3) 1.4257(13) 0.5579(3) 0.0373(14) Uani 1 1 d .
H6A H 0.7769 1.5450 0.5969 0.045 Uiso 1 1 calc R
N1 N 1.0524(3) 0.7109(19) 0.4751(4) 0.074(2) Uani 1 1 d .
N2 N 1.1731(3) 0.8441(19) 0.2668(4) 0.071(2) Uani 1 1 d .
N3 N 0.8672(2) 1.0431(12) 0.4124(3) 0.0410(13) Uani 1 1 d .
H3C H 0.8923 0.9270 0.3998 0.080 Uiso 1 1 calc .
H3D H 0.8855 1.1864 0.4372 0.080 Uiso 1 1 calc .
H3E H 0.8436 1.1083 0.3734 0.080 Uiso 1 1 calc .
OW1 O 0.2958(2) 0.0784(13) 0.8227(3) 0.0638(16) Uani 1 1 d .

loop_
_atom_site_aniso_label
_atom_site_aniso_U_11
_atom_site_aniso_U_22
_atom_site_aniso_U_33
_atom_site_aniso_U_23
_atom_site_aniso_U_13
_atom_site_aniso_U_12
Cd1 0.0232(4) 0.0483(4) 0.0324(4) 0.000 0.0075(3) 0.000
Se1 0.0314(4) 0.0481(4) 0.0339(4) 0.0000(2) 0.0087(3) -0.0076(3)
Se2 0.0322(4) 0.0427(4) 0.0435(4) -0.0017(3) 0.0025(3) -0.0024(3)
C1 0.032(4) 0.066(4) 0.041(4) 0.002(3) 0.013(3) -0.012(3)
C2 0.026(3) 0.064(4) 0.044(4) 0.005(3) 0.003(3) -0.010(3)
C3 0.043(4) 0.042(3) 0.059(4) 0.004(3) 0.018(3) 0.007(3)
C4 0.039(4) 0.027(3) 0.038(3) 0.004(2) 0.012(3) 0.000(2)
C5 0.031(3) 0.052(4) 0.036(3) 0.006(3) 0.004(3) -0.001(3)
C6 0.037(4) 0.039(3) 0.036(3) -0.004(2) 0.008(3) -0.007(3)
N1 0.060(5) 0.113(6) 0.046(4) 0.004(4) 0.004(4) -0.036(5)
N2 0.032(3) 0.101(6) 0.081(5) -0.010(4) 0.015(3) 0.010(4)
N3 0.035(3) 0.052(3) 0.037(3) -0.005(2) 0.010(2) 0.004(2)
OW1 0.044(3) 0.081(4) 0.063(4) -0.015(3) 0.004(3) 0.004(3)

loop_
_atom_type_symbol
_atom_type_description
_atom_type_scat_dispersion_real
_atom_type_scat_dispersion_imag
_atom_type_scat_source
C C 0.0033 0.0016 'International Tables Vol C Tables 4.2.6.8 and 6.1.1.4'
H H 0.0000 0.0000 'International Tables Vol C Tables 4.2.6.8 and 6.1.1.4'
N N 0.0061 0.0033 'International Tables Vol C Tables 4.2.6.8 and 6.1.1.4'
O O 0.0106 0.0060 'International Tables Vol C Tables 4.2.6.8 and 6.1.1.4'
S S 0.1246 0.1234 'International Tables Vol C Tables 4.2.6.8 and 6.1.1.4'
Cd Cd -0.8075 1.2024 'International Tables Vol C Tables 4.2.6.8 and 6.1.1.4'
Se Se -0.0929 2.2259 'International Tables Vol C Tables 4.2.6.8 and 6.1.1.4'

loop_
_geom_angle_atom_site_label_1
_geom_angle_atom_site_label_2
_geom_angle_atom_site_label_3
_geom_angle
_geom_angle_site_symmetry_1
_geom_angle_site_symmetry_3
Se2 Cd1 Se2 112.88(4) . 2_755
Se2 Cd1 Se1 108.34(2) . 2_755
Se2 Cd1 Se1 107.65(2) 2_755 2_755
Se2 Cd1 Se1 107.65(2) . .
Se2 Cd1 Se1 108.34(2) 2_755 .
Se1 Cd1 Se1 112.05(4) 2_755 .
C1 Se1 Cd1 97.9(2) . .
C2 Se2 Cd1 93.5(2) . .
N1 C1 Se1 176.3(8) . .
N2 C2 Se2 179.2(8) . .
N3 C3 C4 111.7(5) . .
C5 C4 C6 118.3(6) . 7_676
C5 C4 C3 121.4(6) . .
C6 C4 C3 120.3(6) 7_676 .
C6 C5 C4 120.6(6) . .
C5 C6 C4 121.1(6) . 7_676

loop_
_geom_bond_atom_site_label_1
_geom_bond_atom_site_label_2
_geom_bond_distance
_geom_bond_site_symmetry_2
Cd1 Se2 2.6487(7) .
Cd1 Se2 2.6487(7) 2_755
Cd1 Se1 2.6848(7) 2_755
Cd1 Se1 2.6848(7) .
Se1 C1 1.826(7) .
Se2 C2 1.838(8) .
C1 N1 1.155(9) .
C2 N2 1.148(11) .
C3 N3 1.498(10) .
C3 C4 1.502(9) .
C4 C5 1.391(10) .
C4 C6 1.398(10) 7_676
C5 C6 1.368(10) .
C6 C4 1.398(10) 7_676
